data_2219399
loop_
_publ_author_name
'Murugavel, S.'
'Ganesh, G.'
'SubbiahPandi, A.'
'Murugan, Ramalingam'
'SrimanNarayanan, S.'

_publ_section_title
;
 (<i>E</i>,<i>E</i>)-1,5-Di-2-thienylpenta-1,4-dien-3-one
;
_journal_coeditor_code LX2066
_journal_issue 9
_journal_name_full 'Acta Crystallographica Section E'
_journal_page_first o1807
_journal_paper_doi 10.1107/S1600536808026603
_journal_volume 64
_journal_year 2008
_chemical_formula_iupac 'C13 H10 O S2'
_chemical_formula_moiety 'C13 H10 O S2'
_chemical_formula_sum 'C13 H10 O S2'
_chemical_formula_weight 246.35
_chemical_name_systematic
;
(E,E)-1,5-Di-2-thienylpenta-1,4-dien-3-one
;
_space_group_IT_number 61
_symmetry_cell_setting orthorhombic
_symmetry_space_group_name_Hall '-P 2ac 2ab'
_symmetry_space_group_name_H-M 'P b c a'
_atom_sites_solution_hydrogens geom
_atom_sites_solution_primary direct
_atom_sites_solution_secondary difmap
_audit_creation_method SHELXL-97
_cell_angle_alpha 90.00
_cell_angle_beta 90.00
_cell_angle_gamma 90.00
_cell_formula_units_Z 8
_cell_length_a 12.1141(4)
_cell_length_b 7.4449(3)
_cell_length_c 27.2460(10)
_cell_measurement_reflns_used 10259
_cell_measurement_temperature 293(2)
_cell_measurement_theta_max 30.3
_cell_measurement_theta_min 2.3
_cell_volume 2457.27(16)
_computing_cell_refinement 'APEX2 and SAINT (Bruker, 2004)'
_computing_data_collection 'APEX2 (Bruker, 2004)'
_computing_data_reduction 'SAINT and XPREP (Bruker, 2004)'
_computing_molecular_graphics 'ORTEP-3 (Farrugia (1997)'
_computing_publication_material 'SHELXL97 (Sheldrick, 2008) and PLATON (Spek, 2003)'
_computing_structure_refinement 'SHELXL97 (Sheldrick, 2008)'
_computing_structure_solution 'SHELXS97 (Sheldrick, 2008)'
_diffrn_ambient_temperature 293(2)
_diffrn_detector_area_resol_mean 10
_diffrn_measured_fraction_theta_full 0.984
_diffrn_measured_fraction_theta_max 0.984
_diffrn_measurement_device_type 'Bruker APEXII CCD area-detector'
_diffrn_measurement_method \w
_diffrn_radiation_monochromator graphite
_diffrn_radiation_source 'fine-focus sealed tube'
_diffrn_radiation_type MoK\a
_diffrn_radiation_wavelength 0.71073
_diffrn_reflns_av_R_equivalents 0.0228
_diffrn_reflns_av_sigmaI/netI 0.0173
_diffrn_reflns_limit_h_max 14
_diffrn_reflns_limit_h_min -11
_diffrn_reflns_limit_k_max 9
_diffrn_reflns_limit_k_min -7
_diffrn_reflns_limit_l_max 31
_diffrn_reflns_limit_l_min -32
_diffrn_reflns_number 13976
_diffrn_reflns_theta_full 25.99
_diffrn_reflns_theta_max 25.99
_diffrn_reflns_theta_min 1.49
_diffrn_standards_number 0
_exptl_absorpt_coefficient_mu 0.408
_exptl_absorpt_correction_T_max 0.987
_exptl_absorpt_correction_T_min 0.984
_exptl_absorpt_correction_type multi-scan
_exptl_absorpt_process_details '(SADABS; Sheldrick, 1996)'
_exptl_crystal_colour colourless
_exptl_crystal_density_diffrn 1.332
_exptl_crystal_density_method 'not measured'
_exptl_crystal_description Block
_exptl_crystal_F_000 1024
_exptl_crystal_size_max 0.26
_exptl_crystal_size_mid 0.15
_exptl_crystal_size_min 0.15
_refine_diff_density_max 0.489
_refine_diff_density_min -0.357
_refine_ls_extinction_method none
_refine_ls_goodness_of_fit_ref 1.013
_refine_ls_hydrogen_treatment constr
_refine_ls_matrix_type full
_refine_ls_number_parameters 145
_refine_ls_number_reflns 2373
_refine_ls_number_restraints 0
_refine_ls_restrained_S_all 1.013
_refine_ls_R_factor_all 0.0760
_refine_ls_R_factor_gt 0.0571
_refine_ls_shift/su_max 0.000
_refine_ls_shift/su_mean 0.000
_refine_ls_structure_factor_coef Fsqd
_refine_ls_weighting_details 'calc w=1/[\s^2^(Fo^2^)+(0.1295P)^2^+1.4091P] where P=(Fo^2^+2Fc^2^)/3'
_refine_ls_weighting_scheme calc
_refine_ls_wR_factor_gt 0.1805
_refine_ls_wR_factor_ref 0.2105
_reflns_number_gt 1719
_reflns_number_total 2373
_reflns_threshold_expression I>2\s(I)
_cod_data_source_file lx2066.cif
_cod_data_source_block I
_cod_depositor_comments
;
The following automatic conversions were performed:
'_exptl_absorpt_correction_type' value 'Multi-scan' changed to
'multi-scan' according to
'/home/saulius/struct/CIF-dictionaries/cif_core.dic' dictionary named
'cif_core.dic' version 2.4.1 from 2010-06-29.

Automatic conversion script
Id: cif_fix_enum 1527 2010-12-29 10:47:43Z saulius 

The following automatic conversions were performed:

'_exptl_absorpt_correction_type' value 'Multi-scan' changed to
'multi-scan' according to
/home/saulius/struct/CIF-dictionaries/cif_core.dic dictionary named
'cif_core.dic' version 2.4.1 from 2010-06-29.

Automatic conversion script
Id: cif_fix_values 1715 2011-07-08 13:25:40Z adriana 
;
_cod_database_code 2219399
_cod_database_fobs_code 2219399

loop_
_symmetry_equiv_pos_as_xyz
'x, y, z'
'-x+1/2, -y, z+1/2'
'x+1/2, -y+1/2, -z'
'-x, y+1/2, -z+1/2'
'-x, -y, -z'
'x-1/2, y, -z-1/2'
'-x-1/2, y-1/2, z'
'x, -y-1/2, z-1/2'

loop_
_atom_site_type_symbol
_atom_site_label
_atom_site_fract_x
_atom_site_fract_y
_atom_site_fract_z
_atom_site_U_iso_or_equiv
_atom_site_adp_type
_atom_site_calc_flag
_atom_site_refinement_flags
_atom_site_occupancy
S S1 0.52710(7) 0.54328(13) 0.23889(4) 0.0733(4) Uani d . 1
S S2 0.53529(8) 0.23805(14) 0.51370(4) 0.0801(4) Uani d . 1
O O1 0.82061(18) 0.5548(4) 0.38920(9) 0.0734(7) Uani d . 1
C C1 0.5312(3) 0.2113(6) 0.57495(18) 0.0876(13) Uani d . 1
H H1 0.4768 0.1455 0.5910 0.105 Uiso calc R 1
C C2 0.6135(4) 0.2934(6) 0.59817(16) 0.0907(12) Uani d . 1
H H2 0.6209 0.2904 0.6321 0.109 Uiso calc R 1
C C3 0.6903(3) 0.3874(5) 0.56716(12) 0.0667(9) Uani d . 1
H H3 0.7525 0.4507 0.5773 0.080 Uiso calc R 1
C C4 0.6519(3) 0.3642(4) 0.51665(13) 0.0612(8) Uani d . 1
C C5 0.7055(3) 0.4350(4) 0.47339(13) 0.0610(8) Uani d . 1
H H5 0.7755 0.4843 0.4774 0.073 Uiso calc R 1
C C6 0.6638(3) 0.4359(4) 0.42854(13) 0.0612(8) Uani d . 1
H H6 0.5938 0.3881 0.4236 0.073 Uiso calc R 1
C C7 0.7236(2) 0.5093(4) 0.38617(12) 0.0573(8) Uani d . 1
C C8 0.6611(2) 0.5283(4) 0.34019(12) 0.0594(8) Uani d . 1
H H8 0.5901 0.4810 0.3384 0.071 Uiso calc R 1
C C9 0.7027(2) 0.6109(4) 0.30106(12) 0.0565(7) Uani d . 1
H H9 0.7733 0.6583 0.3045 0.068 Uiso calc R 1
C C10 0.6513(2) 0.6354(4) 0.25413(12) 0.0536(7) Uani d . 1
C C11 0.6974(2) 0.7299(4) 0.21337(11) 0.0541(7) Uani d . 1
H H11 0.7653 0.7882 0.2132 0.065 Uiso calc R 1
C C12 0.6228(3) 0.7207(6) 0.17301(14) 0.0794(10) Uani d . 1
H H12 0.6364 0.7764 0.1431 0.095 Uiso calc R 1
C C13 0.5322(3) 0.6260(6) 0.18183(15) 0.0774(11) Uani d . 1
H H13 0.4771 0.6074 0.1586 0.093 Uiso calc R 1

loop_
_atom_site_aniso_label
_atom_site_aniso_U_11
_atom_site_aniso_U_22
_atom_site_aniso_U_33
_atom_site_aniso_U_12
_atom_site_aniso_U_13
_atom_site_aniso_U_23
S1 0.0542(6) 0.0750(6) 0.0909(8) -0.0090(4) -0.0089(4) -0.0068(5)
S2 0.0619(6) 0.0821(7) 0.0962(9) -0.0065(4) 0.0047(4) 0.0076(5)
O1 0.0483(13) 0.1008(18) 0.0710(16) -0.0067(11) 0.0009(10) -0.0029(12)
C1 0.069(2) 0.090(3) 0.103(3) 0.0109(19) 0.018(2) 0.033(2)
C2 0.091(3) 0.113(3) 0.068(2) 0.012(3) 0.000(2) 0.013(2)
C3 0.071(2) 0.073(2) 0.056(2) -0.0057(16) -0.0001(15) 0.0110(15)
C4 0.0558(17) 0.0542(15) 0.074(2) 0.0020(13) 0.0024(14) 0.0003(14)
C5 0.0527(16) 0.0593(17) 0.071(2) -0.0027(13) -0.0005(15) -0.0028(14)
C6 0.0510(16) 0.0621(17) 0.071(2) -0.0018(13) 0.0012(14) -0.0036(15)
C7 0.0497(17) 0.0576(16) 0.065(2) 0.0021(13) 0.0033(13) -0.0081(14)
C8 0.0467(15) 0.0646(17) 0.067(2) -0.0029(13) 0.0012(14) -0.0081(15)
C9 0.0435(14) 0.0592(16) 0.067(2) -0.0007(12) -0.0031(13) -0.0097(14)
C10 0.0457(15) 0.0511(14) 0.0641(19) 0.0013(12) -0.0020(13) -0.0103(13)
C11 0.0442(14) 0.0624(17) 0.0558(18) -0.0046(12) -0.0030(12) -0.0082(13)
C12 0.081(2) 0.096(3) 0.062(2) 0.013(2) 0.0044(18) -0.0026(18)
C13 0.063(2) 0.091(3) 0.078(3) 0.0085(18) -0.0146(17) -0.022(2)

loop_
_atom_type_symbol
_atom_type_description
_atom_type_scat_dispersion_real
_atom_type_scat_dispersion_imag
_atom_type_scat_source
C C 0.0033 0.0016 'International Tables Vol C Tables 4.2.6.8 and 6.1.1.4'
H H 0.0000 0.0000 'International Tables Vol C Tables 4.2.6.8 and 6.1.1.4'
O O 0.0106 0.0060 'International Tables Vol C Tables 4.2.6.8 and 6.1.1.4'
S S 0.1246 0.1234 'International Tables Vol C Tables 4.2.6.8 and 6.1.1.4'

loop_
_geom_angle_atom_site_label_1
_geom_angle_atom_site_label_2
_geom_angle_atom_site_label_3
_geom_angle
C13 S1 C10 92.62(17)
C1 S2 C4 92.5(2)
C2 C1 S2 113.3(3)
C2 C1 H1 123.3
S2 C1 H1 123.3
C1 C2 C3 115.4(4)
C1 C2 H2 122.3
C3 C2 H2 122.3
C2 C3 C4 106.8(3)
C2 C3 H3 126.6
C4 C3 H3 126.6
C5 C4 C3 125.6(3)
C5 C4 S2 122.5(3)
C3 C4 S2 112.0(2)
C6 C5 C4 125.7(3)
C6 C5 H5 117.1
C4 C5 H5 117.1
C5 C6 C7 122.7(3)
C5 C6 H6 118.7
C7 C6 H6 118.7
O1 C7 C6 121.5(3)
O1 C7 C8 121.6(3)
C6 C7 C8 116.8(3)
C9 C8 C7 122.1(3)
C9 C8 H8 118.9
C7 C8 H8 118.9
C8 C9 C10 127.5(3)
C8 C9 H9 116.3
C10 C9 H9 116.3
C9 C10 C11 125.9(3)
C9 C10 S1 123.3(2)
C11 C10 S1 110.7(2)
C12 C11 C10 109.1(3)
C12 C11 H11 125.4
C10 C11 H11 125.4
C13 C12 C11 114.2(4)
C13 C12 H12 122.9
C11 C12 H12 122.9
C12 C13 S1 113.3(3)
C12 C13 H13 123.4
S1 C13 H13 123.4

loop_
_geom_bond_atom_site_label_1
_geom_bond_atom_site_label_2
_geom_bond_distance
S1 C13 1.673(5)
S1 C10 1.704(3)
S2 C1 1.682(5)
S2 C4 1.699(3)
O1 C7 1.225(4)
C1 C2 1.330(6)
C1 H1 0.9300
C2 C3 1.438(5)
C2 H2 0.9300
C3 C4 1.463(5)
C3 H3 0.9300
C4 C5 1.445(5)
C5 C6 1.322(5)
C5 H5 0.9300
C6 C7 1.468(5)
C6 H6 0.9300
C7 C8 1.471(5)
C8 C9 1.330(5)
C8 H8 0.9300
C9 C10 1.434(4)
C9 H9 0.9300
C10 C11 1.429(4)
C11 C12 1.425(5)
C11 H11 0.9300
C12 C13 1.326(5)
C12 H12 0.9300
C13 H13 0.9300

loop_
_geom_hbond_atom_site_label_D
_geom_hbond_atom_site_label_H
_geom_hbond_atom_site_label_A
_geom_hbond_site_symmetry_A
_geom_hbond_distance_DH
_geom_hbond_distance_HA
_geom_hbond_distance_DA
_geom_hbond_angle_DHA
C1 H1 O1 3_456 0.93 2.47 3.374(5) 164.5
C13 H13 O1 6_556 0.93 2.33 3.255(4) 171.1
C11 H11 Cg 7_765 0.93 3.12 3.936(5) 147.8

loop_
_geom_torsion_atom_site_label_1
_geom_torsion_atom_site_label_2
_geom_torsion_atom_site_label_3
_geom_torsion_atom_site_label_4
_geom_torsion
C4 S2 C1 C2 0.3(4)
S2 C1 C2 C3 -0.5(5)
C1 C2 C3 C4 0.5(5)
C2 C3 C4 C5 -179.2(3)
C2 C3 C4 S2 -0.3(4)
C1 S2 C4 C5 179.0(3)
C1 S2 C4 C3 0.1(3)
C3 C4 C5 C6 -170.2(3)
S2 C4 C5 C6 11.1(5)
C4 C5 C6 C7 -179.5(3)
C5 C6 C7 O1 8.6(5)
C5 C6 C7 C8 -170.4(3)
O1 C7 C8 C9 -6.5(5)
C6 C7 C8 C9 172.5(3)
C7 C8 C9 C10 178.8(3)
C8 C9 C10 C11 177.9(3)
C8 C9 C10 S1 -5.4(4)
C13 S1 C10 C9 -177.9(3)
C13 S1 C10 C11 -0.8(2)
C9 C10 C11 C12 178.5(3)
S1 C10 C11 C12 1.5(3)
C10 C11 C12 C13 -1.6(4)
C11 C12 C13 S1 1.0(4)
C10 S1 C13 C12 -0.1(3)

loop_
_cod_related_entry_id
_cod_related_entry_database
_cod_related_entry_code
1 ChemSpider 4541769
